data_4119497
loop_
_publ_author_name
'Sang Kyu Park'
'Shinto Varghese'
'Jong H. Kim'
'Seong-Jun Yoon'
'Oh Kyu Kwon'
'Byeong-Kwan An'
'Johannes Gierschner'
'Soo Young Park'

_publ_section_title
;
 Tailor-Made Highly Luminescent and Ambipolar Transporting Organic Mixed
 Stacked Charge-Transfer Crystals: An Isometric Donor-Acceptor Approach
;
_journal_name_full 'Journal of the American Chemical Society'
_journal_page_first 4757
_journal_page_last 4764
_journal_paper_doi 10.1021/ja312197b
_journal_volume 135
_journal_year 2013
_chemical_formula_sum 'C27 H19 F6 N'
_chemical_formula_weight 471.43
_chemical_name_systematic
; 
 ? 
;
_space_group_IT_number 14
_symmetry_cell_setting monoclinic
_symmetry_space_group_name_Hall '-P 2ybc'
_symmetry_space_group_name_H-M 'P 1 21/c 1'
_atom_sites_solution_hydrogens geom
_atom_sites_solution_primary direct
_atom_sites_solution_secondary difmap
_audit_creation_method SHELXL-97
_cell_angle_alpha 90.00
_cell_angle_beta 112.131(3)
_cell_angle_gamma 90.00
_cell_formula_units_Z 4
_cell_length_a 15.0774(8)
_cell_length_b 9.3896(6)
_cell_length_c 16.7012(9)
_cell_measurement_reflns_used 2860
_cell_measurement_temperature 173(2)
_cell_measurement_theta_max 28.19
_cell_measurement_theta_min 2.48
_cell_volume 2190.2(2)
_computing_cell_refinement 'Bruker SAINT'
_computing_data_collection 'Bruker APEX2'
_computing_data_reduction 'Bruker SAINT'
_computing_molecular_graphics 'Bruker SHELXTL'
_computing_publication_material 'Bruker SHELXTL'
_computing_structure_refinement 'SHELXL-97 (Sheldrick, 2008)'
_computing_structure_solution 'SHELXS-97 (Sheldrick, 2008)'
_diffrn_ambient_temperature 173(2)
_diffrn_measured_fraction_theta_full 0.985
_diffrn_measured_fraction_theta_max 0.985
_diffrn_measurement_device_type 'Bruker APEX-II CCD'
_diffrn_measurement_method '\f and \w scans'
_diffrn_radiation_monochromator graphite
_diffrn_radiation_source 'fine-focus sealed tube'
_diffrn_radiation_type MoK\a
_diffrn_radiation_wavelength 0.71073
_diffrn_reflns_av_R_equivalents 0.1647
_diffrn_reflns_av_sigmaI/netI 0.1199
_diffrn_reflns_limit_h_max 20
_diffrn_reflns_limit_h_min -17
_diffrn_reflns_limit_k_max 12
_diffrn_reflns_limit_k_min -12
_diffrn_reflns_limit_l_max 21
_diffrn_reflns_limit_l_min -22
_diffrn_reflns_number 20771
_diffrn_reflns_theta_full 28.43
_diffrn_reflns_theta_max 28.43
_diffrn_reflns_theta_min 1.46
_exptl_absorpt_coefficient_mu 0.119
_exptl_absorpt_correction_T_max 0.9870
_exptl_absorpt_correction_T_min 0.9562
_exptl_absorpt_correction_type multi-scan
_exptl_crystal_colour orange
_exptl_crystal_density_diffrn 1.430
_exptl_crystal_F_000 968
_exptl_crystal_size_max 0.38
_exptl_crystal_size_mid 0.27
_exptl_crystal_size_min 0.11
_refine_diff_density_max 0.402
_refine_diff_density_min -0.282
_refine_diff_density_rms 0.062
_refine_ls_extinction_method none
_refine_ls_goodness_of_fit_ref 0.876
_refine_ls_hydrogen_treatment constr
_refine_ls_matrix_type full
_refine_ls_number_parameters 307
_refine_ls_number_reflns 5444
_refine_ls_number_restraints 0
_refine_ls_restrained_S_all 0.876
_refine_ls_R_factor_all 0.1129
_refine_ls_R_factor_gt 0.0543
_refine_ls_shift/su_max 0.001
_refine_ls_shift/su_mean 0.000
_refine_ls_structure_factor_coef Fsqd
_refine_ls_weighting_details 'calc w=1/[\s^2^(Fo^2^)+(0.0655P)^2^+0.0000P] where P=(Fo^2^+2Fc^2^)/3'
_refine_ls_weighting_scheme calc
_refine_ls_wR_factor_gt 0.1371
_refine_ls_wR_factor_ref 0.1614
_reflns_number_gt 2691
_reflns_number_total 5444
_reflns_threshold_expression >2sigma(I)
_cod_data_source_file ja312197b_si_001.cif
_cod_data_source_block crystal
_cod_database_code 4119497

loop_
_symmetry_equiv_pos_as_xyz
'x, y, z'
'-x, y+1/2, -z+1/2'
'-x, -y, -z'
'x, -y-1/2, z-1/2'

loop_
_atom_site_label
_atom_site_type_symbol
_atom_site_fract_x
_atom_site_fract_y
_atom_site_fract_z
_atom_site_U_iso_or_equiv
_atom_site_adp_type
_atom_site_occupancy
_atom_site_symmetry_multiplicity
_atom_site_calc_flag
_atom_site_refinement_flags
N1 N 0.47375(16) 0.7618(3) 0.23134(12) 0.0512(6) Uani 1 1 d .
F1 F 0.11432(11) 1.1348(2) -0.15966(9) 0.0726(6) Uani 1 1 d .
F2 F 0.03343(12) 0.95626(19) -0.15770(10) 0.0782(6) Uani 1 1 d .
F3 F 0.00387(12) 1.1508(2) -0.11152(9) 0.0858(7) Uani 1 1 d .
F4 F 0.18727(10) 1.03194(17) 0.25875(8) 0.0519(4) Uani 1 1 d .
F5 F 0.29235(10) 1.18433(16) 0.25781(8) 0.0477(4) Uani 1 1 d .
F6 F 0.14300(10) 1.23247(17) 0.19518(8) 0.0526(4) Uani 1 1 d .
C1 C 0.42919(14) 0.5520(2) -0.07264(12) 0.0291(5) Uani 1 1 d .
H1A H 0.3799 0.5868 -0.1234 0.035 Uiso 1 1 calc R
C2 C 0.43583(14) 0.6055(2) 0.00764(12) 0.0239(4) Uani 1 1 d .
C3 C 0.50886(15) 0.5487(2) 0.08074(12) 0.0301(5) Uani 1 1 d .
H3A H 0.5154 0.5807 0.1367 0.036 Uiso 1 1 calc R
C4 C 0.36652(14) 0.7122(2) 0.00780(12) 0.0254(5) Uani 1 1 d .
H4A H 0.3192 0.7323 -0.0476 0.030 Uiso 1 1 calc R
C5 C 0.35746(14) 0.7878(2) 0.07296(12) 0.0241(5) Uani 1 1 d .
C6 C 0.28262(14) 0.8949(2) 0.06294(12) 0.0238(4) Uani 1 1 d .
C7 C 0.21346(14) 0.9318(2) -0.01751(12) 0.0259(5) Uani 1 1 d .
H7A H 0.2142 0.8868 -0.0682 0.031 Uiso 1 1 calc R
C8 C 0.14427(14) 1.0324(2) -0.02456(12) 0.0269(5) Uani 1 1 d .
C9 C 0.14006(14) 1.1002(2) 0.04796(12) 0.0275(5) Uani 1 1 d .
H9A H 0.0922 1.1692 0.0429 0.033 Uiso 1 1 calc R
C10 C 0.20800(14) 1.0636(2) 0.12779(12) 0.0263(5) Uani 1 1 d .
C11 C 0.27804(14) 0.9642(2) 0.13532(12) 0.0266(5) Uani 1 1 d .
H11A H 0.3242 0.9423 0.1910 0.032 Uiso 1 1 calc R
C12 C 0.42442(16) 0.7699(2) 0.16084(13) 0.0319(5) Uani 1 1 d .
C13 C 0.07407(16) 1.0697(3) -0.11279(13) 0.0343(6) Uani 1 1 d .
C14 C 0.20679(16) 1.1298(3) 0.20892(13) 0.0330(5) Uani 1 1 d .
C15 C 0.49530(15) 0.5649(2) 0.42449(12) 0.0279(5) Uani 1 1 d .
H15A H 0.4912 0.6087 0.3719 0.034 Uiso 1 1 calc R
C16 C 0.42939(14) 0.4618(2) 0.42298(13) 0.0280(5) Uani 1 1 d .
H16A H 0.3809 0.4365 0.3692 0.034 Uiso 1 1 calc R
C17 C 0.43200(14) 0.3937(2) 0.49816(12) 0.0247(5) Uani 1 1 d .
C18 C 0.36007(15) 0.2857(2) 0.49222(13) 0.0275(5) Uani 1 1 d .
H18A H 0.3148 0.2646 0.4361 0.033 Uiso 1 1 calc R
C19 C 0.35178(15) 0.2139(2) 0.55780(13) 0.0276(5) Uani 1 1 d .
H19A H 0.3977 0.2346 0.6137 0.033 Uiso 1 1 calc R
C20 C 0.27975(15) 0.1067(2) 0.55317(13) 0.0274(5) Uani 1 1 d .
C21 C 0.20666(15) 0.0654(2) 0.47560(13) 0.0304(5) Uani 1 1 d .
H21A H 0.2045 0.1063 0.4228 0.036 Uiso 1 1 calc R
C22 C 0.13747(16) -0.0334(3) 0.47371(14) 0.0349(5) Uani 1 1 d .
C23 C 0.14198(16) -0.0932(3) 0.55122(14) 0.0363(6) Uani 1 1 d .
H23A H 0.0951 -0.1611 0.5507 0.044 Uiso 1 1 calc R
C24 C 0.21366(16) -0.0557(2) 0.62964(14) 0.0338(5) Uani 1 1 d .
C25 C 0.28164(16) 0.0439(2) 0.62917(13) 0.0307(5) Uani 1 1 d .
H25A H 0.3308 0.0699 0.6824 0.037 Uiso 1 1 calc R
C26 C 0.05932(18) -0.0757(3) 0.38952(16) 0.0510(7) Uani 1 1 d .
H26A H 0.0670 -0.0230 0.3419 0.076 Uiso 1 1 calc R
H26B H -0.0032 -0.0535 0.3918 0.076 Uiso 1 1 calc R
H26C H 0.0634 -0.1782 0.3802 0.076 Uiso 1 1 calc R
C27 C 0.21663(19) -0.1199(3) 0.71332(15) 0.0482(7) Uani 1 1 d .
H27A H 0.2715 -0.0812 0.7614 0.072 Uiso 1 1 calc R
H27B H 0.2229 -0.2235 0.7112 0.072 Uiso 1 1 calc R
H27C H 0.1574 -0.0965 0.7217 0.072 Uiso 1 1 calc R

loop_
_atom_site_aniso_label
_atom_site_aniso_U_11
_atom_site_aniso_U_22
_atom_site_aniso_U_33
_atom_site_aniso_U_23
_atom_site_aniso_U_13
_atom_site_aniso_U_12
N1 0.0476(13) 0.0700(17) 0.0259(10) -0.0024(10) 0.0023(9) 0.0233(12)
F1 0.0595(10) 0.1144(16) 0.0334(8) 0.0315(9) 0.0054(7) -0.0081(10)
F2 0.0754(12) 0.0580(11) 0.0518(9) -0.0038(8) -0.0324(8) -0.0038(9)
F3 0.0672(12) 0.1386(18) 0.0370(8) 0.0058(9) 0.0028(8) 0.0720(12)
F4 0.0714(11) 0.0611(10) 0.0333(7) 0.0011(7) 0.0313(7) -0.0014(8)
F5 0.0429(9) 0.0604(10) 0.0332(7) -0.0153(7) 0.0069(6) -0.0015(7)
F6 0.0546(10) 0.0643(11) 0.0364(7) -0.0076(7) 0.0143(7) 0.0290(8)
C1 0.0230(12) 0.0368(13) 0.0206(10) -0.0003(9) 0.0005(8) 0.0054(10)
C2 0.0197(11) 0.0259(11) 0.0237(10) -0.0012(8) 0.0054(8) -0.0002(9)
C3 0.0286(12) 0.0372(13) 0.0200(10) -0.0048(9) 0.0041(9) 0.0072(10)
C4 0.0220(11) 0.0284(12) 0.0214(9) 0.0018(8) 0.0033(8) 0.0023(9)
C5 0.0224(11) 0.0277(12) 0.0194(9) 0.0026(8) 0.0050(8) 0.0035(9)
C6 0.0207(11) 0.0285(11) 0.0208(9) 0.0015(8) 0.0063(8) -0.0007(9)
C7 0.0235(11) 0.0308(12) 0.0216(10) 0.0004(8) 0.0066(8) 0.0036(9)
C8 0.0206(11) 0.0352(13) 0.0225(10) 0.0032(9) 0.0053(8) 0.0019(10)
C9 0.0232(12) 0.0323(12) 0.0273(10) 0.0024(9) 0.0097(9) 0.0053(9)
C10 0.0238(12) 0.0325(13) 0.0228(10) -0.0003(9) 0.0091(9) 0.0025(9)
C11 0.0245(12) 0.0317(12) 0.0210(10) 0.0029(9) 0.0056(8) 0.0040(10)
C12 0.0306(13) 0.0370(13) 0.0265(11) -0.0005(9) 0.0088(10) 0.0101(10)
C13 0.0288(13) 0.0425(15) 0.0255(11) 0.0014(10) 0.0032(10) 0.0098(11)
C14 0.0291(13) 0.0425(14) 0.0253(10) -0.0018(10) 0.0080(10) 0.0086(11)
C15 0.0295(13) 0.0303(12) 0.0216(10) 0.0039(9) 0.0069(9) -0.0003(10)
C16 0.0254(12) 0.0314(12) 0.0220(10) -0.0009(9) 0.0030(8) -0.0028(10)
C17 0.0215(11) 0.0243(11) 0.0270(10) -0.0002(9) 0.0078(9) 0.0014(9)
C18 0.0242(12) 0.0295(12) 0.0249(10) -0.0025(9) 0.0048(9) 0.0004(9)
C19 0.0241(12) 0.0297(12) 0.0266(10) -0.0027(9) 0.0069(9) 0.0000(9)
C20 0.0249(12) 0.0260(11) 0.0322(11) -0.0020(9) 0.0117(9) -0.0021(9)
C21 0.0275(12) 0.0342(13) 0.0287(11) 0.0005(9) 0.0097(9) -0.0029(10)
C22 0.0282(13) 0.0375(14) 0.0371(12) -0.0069(10) 0.0102(10) -0.0061(11)
C23 0.0334(14) 0.0382(14) 0.0428(13) -0.0055(11) 0.0207(11) -0.0111(11)
C24 0.0356(14) 0.0322(13) 0.0387(12) -0.0018(10) 0.0199(11) -0.0038(11)
C25 0.0318(13) 0.0305(12) 0.0293(11) -0.0041(9) 0.0107(9) -0.0037(10)
C26 0.0397(16) 0.0608(19) 0.0434(14) -0.0077(13) 0.0054(12) -0.0161(14)
C27 0.0594(18) 0.0501(17) 0.0409(13) 0.0003(12) 0.0258(13) -0.0120(14)

loop_
_atom_type_symbol
_atom_type_description
_atom_type_scat_dispersion_real
_atom_type_scat_dispersion_imag
_atom_type_scat_source
C C 0.0033 0.0016 'International Tables Vol C Tables 4.2.6.8 and 6.1.1.4'
H H 0.0000 0.0000 'International Tables Vol C Tables 4.2.6.8 and 6.1.1.4'
N N 0.0061 0.0033 'International Tables Vol C Tables 4.2.6.8 and 6.1.1.4'
F F 0.0171 0.0103 'International Tables Vol C Tables 4.2.6.8 and 6.1.1.4'

loop_
_geom_angle_atom_site_label_1
_geom_angle_atom_site_label_2
_geom_angle_atom_site_label_3
_geom_angle
_geom_angle_site_symmetry_1
_geom_angle_site_symmetry_3
C3 C1 C2 122.43(18) 3_665 .
C1 C2 C3 116.51(18) . .
C1 C2 C4 117.29(17) . .
C3 C2 C4 126.20(17) . .
C1 C3 C2 121.05(18) 3_665 .
C5 C4 C2 131.16(18) . .
C4 C5 C12 120.93(19) . .
C4 C5 C6 125.03(17) . .
C12 C5 C6 114.04(17) . .
C11 C6 C7 116.98(18) . .
C11 C6 C5 120.32(17) . .
C7 C6 C5 122.69(17) . .
C8 C7 C6 121.19(18) . .
C7 C8 C9 121.35(18) . .
C7 C8 C13 118.42(18) . .
C9 C8 C13 120.22(19) . .
C10 C9 C8 117.76(19) . .
C11 C10 C9 121.25(18) . .
C11 C10 C14 117.93(17) . .
C9 C10 C14 120.81(18) . .
C10 C11 C6 121.46(18) . .
N1 C12 C5 175.7(2) . .
F1 C13 F3 107.3(2) . .
F1 C13 F2 105.02(19) . .
F3 C13 F2 105.9(2) . .
F1 C13 C8 112.51(19) . .
F3 C13 C8 113.32(18) . .
F2 C13 C8 112.18(19) . .
F6 C14 F5 107.34(19) . .
F6 C14 F4 106.97(17) . .
F5 C14 F4 105.58(17) . .
F6 C14 C10 113.73(17) . .
F5 C14 C10 111.87(17) . .
F4 C14 C10 110.89(19) . .
C16 C15 C17 121.33(18) . 3_666
C15 C16 C17 121.90(18) . .
C16 C17 C15 116.77(19) . 3_666
C16 C17 C18 119.22(18) . .
C15 C17 C18 124.00(18) 3_666 .
C19 C18 C17 126.38(19) . .
C18 C19 C20 127.12(19) . .
C25 C20 C21 117.70(19) . .
C25 C20 C19 118.99(19) . .
C21 C20 C19 123.29(18) . .
C22 C21 C20 121.87(19) . .
C21 C22 C23 118.5(2) . .
C21 C22 C26 120.9(2) . .
C23 C22 C26 120.6(2) . .
C22 C23 C24 121.5(2) . .
C25 C24 C23 118.5(2) . .
C25 C24 C27 120.7(2) . .
C23 C24 C27 120.8(2) . .
C20 C25 C24 121.9(2) . .

loop_
_geom_bond_atom_site_label_1
_geom_bond_atom_site_label_2
_geom_bond_distance
_geom_bond_site_symmetry_2
N1 C12 1.134(3) .
F1 C13 1.309(3) .
F2 C13 1.314(3) .
F3 C13 1.311(3) .
F4 C14 1.345(3) .
F5 C14 1.341(3) .
F6 C14 1.319(3) .
C1 C3 1.372(3) 3_665
C1 C2 1.399(3) .
C2 C3 1.405(3) .
C2 C4 1.448(3) .
C3 C1 1.372(3) 3_665
C4 C5 1.349(3) .
C5 C12 1.444(3) .
C5 C6 1.473(3) .
C6 C11 1.397(3) .
C6 C7 1.399(3) .
C7 C8 1.379(3) .
C8 C9 1.391(3) .
C8 C13 1.496(3) .
C9 C10 1.384(3) .
C10 C11 1.380(3) .
C10 C14 1.497(3) .
C15 C16 1.381(3) .
C15 C17 1.398(3) 3_666
C16 C17 1.396(3) .
C17 C15 1.398(3) 3_666
C17 C18 1.461(3) .
C18 C19 1.332(3) .
C19 C20 1.461(3) .
C20 C25 1.390(3) .
C20 C21 1.403(3) .
C21 C22 1.388(3) .
C22 C23 1.389(3) .
C22 C26 1.508(3) .
C23 C24 1.393(3) .
C24 C25 1.390(3) .
C24 C27 1.507(3) .
